data_7153822
loop_
_publ_author_name
'Ziach, K.'
'Kulesza, A.'
'Jurczak, J.'

_publ_section_title
;
 Fast imine equilibration and its consequences for the evaluation of
 dynamic combinatorial libraries.
;
_journal_issue 23
_journal_name_full 'Organic &amp; biomolecular chemistry'
_journal_page_first 3827
_journal_page_last 3830
_journal_paper_doi 10.1039/c4ob00507d
_journal_volume 12
_journal_year 2014
_chemical_formula_sum 'C18 H22 Cl Li N2 O3'
_chemical_formula_weight 356.77
_chemical_name_systematic
; 
 ? 
;
_space_group_IT_number 9
_symmetry_cell_setting monoclinic
_symmetry_space_group_name_Hall 'C -2yc'
_symmetry_space_group_name_H-M 'C 1 c 1'
_atom_sites_solution_hydrogens geom
_atom_sites_solution_primary direct
_atom_sites_solution_secondary difmap
_audit_creation_method SHELXL-97
_cell_angle_alpha 90.00
_cell_angle_beta 123.262(4)
_cell_angle_gamma 90.00
_cell_formula_units_Z 4
_cell_length_a 21.6473(8)
_cell_length_b 7.6201(3)
_cell_length_c 13.1540(4)
_cell_measurement_temperature 100(2)
_cell_volume 1814.34(14)
_computing_cell_refinement
;
CrysAlis RED, Oxford Diffraction Ltd.,
Version 1.171.28cycle4 beta (release 11-11-2005 CrysAlis171 .NET)
(compiled Nov 11 2005,15:50:43)
;
_computing_data_collection
;
CrysAlis CCD, Oxford Diffraction Ltd.,
Version 1.171.28cycle4 beta (release 11-11-2005 CrysAlis171 .NET)
(compiled Nov 11 2005,15:50:43)
;
_computing_data_reduction
;
CrysAlis RED, Oxford Diffraction Ltd.,
Version 1.171.28cycle4 beta (release 11-11-2005 CrysAlis171 .NET)
(compiled Nov 11 2005,15:50:43)
;
_computing_molecular_graphics Diamond
_computing_publication_material SHELXTL-97
_computing_structure_refinement 'SHELXL-97 (Sheldrick, 1997)'
_computing_structure_solution 'SHELXS-97 (Sheldrick, 1990)'
_diffrn_ambient_temperature 100(2)
_diffrn_detector_area_resol_mean 8.6479
_diffrn_measured_fraction_theta_full 0.993
_diffrn_measured_fraction_theta_max 0.961
_diffrn_measurement_device_type KM4CCD
_diffrn_measurement_method 'omega scan'
_diffrn_radiation_monochromator graphite
_diffrn_radiation_source 'fine-focus sealed tube'
_diffrn_radiation_type MoK\a
_diffrn_radiation_wavelength 0.71073
_diffrn_reflns_av_R_equivalents 0.0195
_diffrn_reflns_av_sigmaI/netI 0.0334
_diffrn_reflns_limit_h_max 28
_diffrn_reflns_limit_h_min -29
_diffrn_reflns_limit_k_max 10
_diffrn_reflns_limit_k_min -10
_diffrn_reflns_limit_l_max 17
_diffrn_reflns_limit_l_min -17
_diffrn_reflns_number 16503
_diffrn_reflns_theta_full 28.00
_diffrn_reflns_theta_max 28.71
_diffrn_reflns_theta_min 2.90
_diffrn_standards_decay_% 2
_diffrn_standards_number '1 frmae'
_exptl_absorpt_coefficient_mu 0.229
_exptl_absorpt_correction_T_max 0.99
_exptl_absorpt_correction_T_min 0.92
_exptl_absorpt_correction_type multi-scan
_exptl_absorpt_process_details
;
CrysAlis RED, Oxford Diffraction Ltd.,
Version 1.171.28cycle4 beta (release 11-11-2005 CrysAlis171 .NET)
(compiled Nov 11 2005,15:50:43)
Empirical absorption correction using spherical harmonics,
 implemented in SCALE3 ABSPACK scaling algorithm.
;
_exptl_crystal_colour colourless
_exptl_crystal_density_diffrn 1.306
_exptl_crystal_density_method 'not measured'
_exptl_crystal_description prismatic
_exptl_crystal_F_000 752
_exptl_crystal_size_max 0.29
_exptl_crystal_size_mid 0.21
_exptl_crystal_size_min 0.05
_refine_diff_density_max 0.192
_refine_diff_density_min -0.160
_refine_diff_density_rms 0.033
_refine_ls_abs_structure_details 'Flack H D (1983), Acta Cryst. A39, 876-881, 2155 Friedel pairs'
_refine_ls_abs_structure_Flack 0.00(4)
_refine_ls_extinction_method none
_refine_ls_goodness_of_fit_ref 0.933
_refine_ls_hydrogen_treatment mixed
_refine_ls_matrix_type full
_refine_ls_number_parameters 309
_refine_ls_number_reflns 4423
_refine_ls_number_restraints 2
_refine_ls_restrained_S_all 0.933
_refine_ls_R_factor_all 0.0299
_refine_ls_R_factor_gt 0.0233
_refine_ls_shift/su_max 0.001
_refine_ls_shift/su_mean 0.000
_refine_ls_structure_factor_coef Fsqd
_refine_ls_weighting_details 'calc w=1/[\s^2^(Fo^2^)+(0.0277P)^2^+0.0000P] where P=(Fo^2^+2Fc^2^)/3'
_refine_ls_weighting_scheme calc
_refine_ls_wR_factor_gt 0.0466
_refine_ls_wR_factor_ref 0.0474
_reflns_number_gt 3816
_reflns_number_total 4423
_reflns_threshold_expression >2sigma(I)
_cod_data_source_file c4ob00507d2.cif
_cod_data_source_block imine3_LiCl
_cod_depositor_comments
;
The following automatic conversions were performed:

'_symmetry_cell_setting' value 'Monoclinic' changed to 'monoclinic'
according to
/usr/data/users/saulius/crontab/automatic-downloads/rss-feeds/RSC/lib/dictionaries/cif_core.dic
dictionary named 'cif_core.dic' version 2.4.2 from 2011-04-26.

Automatic conversion script
Id: cif_fix_values 2281 2013-09-26 08:29:07Z andrius 

 Adding full bibliography for 7153822.cif.
;
_cod_original_cell_volume 1814.33(14)
_cod_original_sg_symbol_H-M Cc
_cod_database_code 7153822

loop_
_symmetry_equiv_pos_as_xyz
'x, y, z'
'x, -y, z+1/2'
'x+1/2, y+1/2, z'
'x+1/2, -y+1/2, z+1/2'

loop_
_atom_site_label
_atom_site_type_symbol
_atom_site_fract_x
_atom_site_fract_y
_atom_site_fract_z
_atom_site_U_iso_or_equiv
_atom_site_adp_type
_atom_site_occupancy
_atom_site_symmetry_multiplicity
_atom_site_calc_flag
Cl1 Cl 0.026393(16) 0.21128(4) 0.23983(2) 0.02096(7) Uani 1 1 d
Li1 Li -0.00302(13) 0.3790(3) 0.0777(2) 0.0236(5) Uani 1 1 d
O1 O -0.15340(4) 0.28596(10) -0.05226(7) 0.01507(17) Uani 1 1 d
O2 O -0.10797(4) 0.58761(10) 0.07819(7) 0.01616(18) Uani 1 1 d
O3 O 0.08392(5) 0.41295(11) 0.03716(8) 0.0216(2) Uani 1 1 d
N1 N -0.03865(6) 0.20479(14) -0.07026(9) 0.0182(2) Uani 1 1 d
N2 N 0.02759(6) 0.64597(14) 0.11946(10) 0.0200(2) Uani 1 1 d
C1 C -0.10078(7) 0.13426(16) -0.14541(11) 0.0183(3) Uani 1 1 d
C2 C -0.16544(7) 0.17994(16) -0.14571(11) 0.0175(3) Uani 1 1 d
C3 C -0.23878(8) 0.15027(18) -0.22165(12) 0.0237(3) Uani 1 1 d
C4 C -0.27469(7) 0.24115(19) -0.17429(13) 0.0223(3) Uani 1 1 d
C5 C -0.22119(6) 0.32156(16) -0.07152(11) 0.0174(3) Uani 1 1 d
C6 C -0.21927(7) 0.42692(15) 0.02717(11) 0.0167(3) Uani 1 1 d
C7 C -0.18033(6) 0.59834(16) 0.04367(10) 0.0163(3) Uani 1 1 d
C8 C -0.20042(8) 0.76905(17) 0.03234(12) 0.0199(3) Uani 1 1 d
C9 C -0.13813(8) 0.87108(16) 0.06045(12) 0.0204(3) Uani 1 1 d
C10 C -0.08349(7) 0.75653(15) 0.08713(11) 0.0178(3) Uani 1 1 d
C11 C -0.00976(7) 0.77913(18) 0.11452(11) 0.0187(3) Uani 1 1 d
C12 C 0.10124(7) 0.67620(18) 0.14276(13) 0.0235(3) Uani 1 1 d
C13 C 0.10321(8) 0.59272(18) 0.04092(13) 0.0230(3) Uani 1 1 d
C14 C 0.06262(8) 0.32507(19) -0.07377(13) 0.0241(3) Uani 1 1 d
C15 C 0.02512(8) 0.15760(18) -0.07574(13) 0.0233(3) Uani 1 1 d
C16 C -0.29877(7) 0.46675(19) -0.01107(13) 0.0240(3) Uani 1 1 d
C17 C -0.17714(8) 0.31399(16) 0.14575(12) 0.0189(3) Uani 1 1 d
C18 C -0.16743(10) 0.3996(2) 0.25791(14) 0.0304(3) Uani 1 1 d
H1 H -0.1080(9) 0.044(2) -0.2056(14) 0.036 Uiso 1 1 d
H3 H -0.2594(8) 0.083(2) -0.2921(15) 0.035(4) Uiso 1 1 d
H4 H -0.3244(10) 0.240(2) -0.2090(16) 0.040(5) Uiso 1 1 d
H8 H -0.2488(9) 0.812(2) 0.0072(14) 0.033(4) Uiso 1 1 d
H9 H -0.1324(7) 0.9923(19) 0.0622(12) 0.018(3) Uiso 1 1 d
H11 H 0.0101(7) 0.8953(19) 0.1306(12) 0.017(4) Uiso 1 1 d
H12A H 0.1344(8) 0.6184(17) 0.2161(14) 0.019(3) Uiso 1 1 d
H12B H 0.1114(8) 0.803(2) 0.1450(13) 0.025(4) Uiso 1 1 d
H13A H 0.1539(8) 0.5994(17) 0.0534(12) 0.018(3) Uiso 1 1 d
H13B H 0.0704(8) 0.6495(19) -0.0305(14) 0.023(4) Uiso 1 1 d
H14A H 0.1060(8) 0.3007(17) -0.0719(13) 0.019(3) Uiso 1 1 d
H14B H 0.0312(9) 0.402(2) -0.1405(15) 0.034(4) Uiso 1 1 d
H15A H 0.0547(8) 0.094(2) -0.0057(14) 0.030(4) Uiso 1 1 d
H15B H 0.0129(9) 0.0876(19) -0.1464(15) 0.035 Uiso 1 1 d
H16A H -0.2977(8) 0.5403(19) 0.0588(13) 0.030(4) Uiso 1 1 d
H16B H -0.3250(8) 0.357(2) -0.0229(13) 0.027(4) Uiso 1 1 d
H16C H -0.3265(8) 0.5314(19) -0.0874(14) 0.029(4) Uiso 1 1 d
H17A H -0.1270(9) 0.2875(19) 0.1609(14) 0.035 Uiso 1 1 d
H17B H -0.2095(8) 0.196(2) 0.1204(15) 0.038(5) Uiso 1 1 d
H18A H -0.2157(11) 0.440(2) 0.2487(16) 0.057 Uiso 1 1 d
H18B H -0.1352(10) 0.516(2) 0.2816(17) 0.057 Uiso 1 1 d
H18C H -0.1388(10) 0.319(2) 0.3298(18) 0.057 Uiso 1 1 d

loop_
_atom_site_aniso_label
_atom_site_aniso_U_11
_atom_site_aniso_U_22
_atom_site_aniso_U_33
_atom_site_aniso_U_23
_atom_site_aniso_U_13
_atom_site_aniso_U_12
Cl1 0.02416(15) 0.01849(14) 0.01632(14) 0.00162(13) 0.00861(12) -0.00045(14)
Li1 0.0278(12) 0.0200(11) 0.0200(11) 0.0018(9) 0.0112(9) 0.0002(10)
O1 0.0153(4) 0.0145(4) 0.0148(4) -0.0018(4) 0.0079(3) -0.0010(4)
O2 0.0159(4) 0.0137(4) 0.0189(4) -0.0007(3) 0.0095(4) -0.0006(3)
O3 0.0220(5) 0.0237(5) 0.0198(5) 0.0045(4) 0.0119(4) 0.0022(4)
N1 0.0212(5) 0.0176(5) 0.0161(5) 0.0020(4) 0.0105(4) 0.0049(5)
N2 0.0199(6) 0.0179(6) 0.0199(6) 0.0022(5) 0.0095(5) -0.0009(5)
C1 0.0263(7) 0.0140(6) 0.0160(6) 0.0001(5) 0.0124(6) 0.0004(5)
C2 0.0240(7) 0.0141(6) 0.0141(6) -0.0025(4) 0.0104(5) -0.0030(5)
C3 0.0262(7) 0.0227(7) 0.0199(7) -0.0061(6) 0.0112(6) -0.0093(6)
C4 0.0162(7) 0.0274(8) 0.0205(7) -0.0016(6) 0.0084(6) -0.0035(6)
C5 0.0174(7) 0.0156(6) 0.0198(6) 0.0037(5) 0.0106(5) 0.0000(5)
C6 0.0165(6) 0.0155(6) 0.0187(6) 0.0006(5) 0.0101(5) 0.0011(5)
C7 0.0162(6) 0.0186(6) 0.0156(6) 0.0012(5) 0.0097(5) 0.0008(5)
C8 0.0228(7) 0.0188(7) 0.0209(6) 0.0035(5) 0.0139(5) 0.0048(6)
C9 0.0324(7) 0.0123(6) 0.0206(7) 0.0004(5) 0.0171(6) 0.0005(6)
C10 0.0253(7) 0.0125(6) 0.0156(6) -0.0010(4) 0.0111(6) -0.0030(5)
C11 0.0251(7) 0.0144(6) 0.0158(6) -0.0006(5) 0.0107(6) -0.0031(6)
C12 0.0186(7) 0.0218(8) 0.0268(7) 0.0047(6) 0.0104(6) -0.0040(6)
C13 0.0174(7) 0.0265(7) 0.0249(7) 0.0105(6) 0.0114(6) 0.0025(6)
C14 0.0218(7) 0.0334(8) 0.0222(7) 0.0046(6) 0.0154(6) 0.0090(6)
C15 0.0231(7) 0.0259(7) 0.0226(7) 0.0024(6) 0.0137(6) 0.0080(6)
C16 0.0193(7) 0.0244(7) 0.0297(8) 0.0009(6) 0.0144(6) 0.0007(6)
C17 0.0238(7) 0.0159(7) 0.0198(7) 0.0005(5) 0.0138(6) 0.0002(5)
C18 0.0469(10) 0.0241(8) 0.0252(8) 0.0023(6) 0.0230(7) 0.0050(7)

loop_
_atom_type_symbol
_atom_type_description
_atom_type_scat_dispersion_real
_atom_type_scat_dispersion_imag
_atom_type_scat_source
C C 0.0033 0.0016 'International Tables Vol C Tables 4.2.6.8 and 6.1.1.4'
H H 0.0000 0.0000 'International Tables Vol C Tables 4.2.6.8 and 6.1.1.4'
N N 0.0061 0.0033 'International Tables Vol C Tables 4.2.6.8 and 6.1.1.4'
O O 0.0106 0.0060 'International Tables Vol C Tables 4.2.6.8 and 6.1.1.4'
Li Li -0.0003 0.0001 'International Tables Vol C Tables 4.2.6.8 and 6.1.1.4'
Cl Cl 0.1484 0.1585 'International Tables Vol C Tables 4.2.6.8 and 6.1.1.4'

loop_
_geom_angle_atom_site_label_1
_geom_angle_atom_site_label_2
_geom_angle_atom_site_label_3
_geom_angle
N2 Li1 N1 138.12(12)
N2 Li1 O3 76.47(8)
N1 Li1 O3 77.51(8)
N2 Li1 Cl1 114.37(10)
N1 Li1 Cl1 106.53(9)
O3 Li1 Cl1 116.92(10)
C2 O1 C5 107.02(9)
C10 O2 C7 106.81(9)
C13 O3 C14 114.15(10)
C13 O3 Li1 111.85(9)
C14 O3 Li1 110.25(10)
C1 N1 C15 118.75(11)
C1 N1 Li1 132.49(11)
C15 N1 Li1 108.68(10)
C11 N2 C12 118.11(11)
C11 N2 Li1 130.64(11)
C12 N2 Li1 110.77(10)
N1 C1 C2 120.79(11)
N1 C1 H1 123.3(9)
C2 C1 H1 115.9(9)
C3 C2 O1 109.24(11)
C3 C2 C1 134.98(12)
O1 C2 C1 115.68(10)
C2 C3 C4 107.38(12)
C2 C3 H3 123.7(9)
C4 C3 H3 129.0(9)
C5 C4 C3 106.62(12)
C5 C4 H4 129.4(11)
C3 C4 H4 124.0(11)
C4 C5 O1 109.75(11)
C4 C5 C6 134.96(12)
O1 C5 C6 115.13(10)
C7 C6 C5 109.58(10)
C7 C6 C16 108.32(10)
C5 C6 C16 109.06(10)
C7 C6 C17 111.09(10)
C5 C6 C17 106.95(10)
C16 C6 C17 111.80(11)
C8 C7 O2 109.45(11)
C8 C7 C6 134.24(12)
O2 C7 C6 116.31(10)
C7 C8 C9 107.21(12)
C7 C8 H8 125.8(9)
C9 C8 H8 127.0(9)
C10 C9 C8 106.55(11)
C10 C9 H9 123.3(8)
C8 C9 H9 130.2(8)
C9 C10 O2 109.97(11)
C9 C10 C11 132.76(12)
O2 C10 C11 117.15(10)
N2 C11 C10 120.10(12)
N2 C11 H11 121.9(8)
C10 C11 H11 118.0(8)
N2 C12 C13 107.81(11)
N2 C12 H12A 105.8(8)
C13 C12 H12A 109.7(8)
N2 C12 H12B 111.0(8)
C13 C12 H12B 109.0(8)
H12A C12 H12B 113.4(12)
O3 C13 C12 106.65(10)
O3 C13 H13A 108.8(7)
C12 C13 H13A 112.9(7)
O3 C13 H13B 111.7(9)
C12 C13 H13B 109.1(9)
H13A C13 H13B 107.6(12)
O3 C14 C15 106.45(11)
O3 C14 H14A 107.8(8)
C15 C14 H14A 110.7(8)
O3 C14 H14B 108.5(9)
C15 C14 H14B 113.3(9)
H14A C14 H14B 109.9(13)
N1 C15 C14 107.74(11)
N1 C15 H15A 103.7(9)
C14 C15 H15A 111.0(9)
N1 C15 H15B 114.2(9)
C14 C15 H15B 110.0(9)
H15A C15 H15B 110.0(13)
C6 C16 H16A 109.4(8)
C6 C16 H16B 109.4(9)
H16A C16 H16B 108.9(12)
C6 C16 H16C 112.6(9)
H16A C16 H16C 109.4(11)
H16B C16 H16C 107.1(12)
C18 C17 C6 115.28(11)
C18 C17 H17A 109.5(9)
C6 C17 H17A 106.4(9)
C18 C17 H17B 112.3(9)
C6 C17 H17B 103.0(8)
H17A C17 H17B 110.0(12)
C17 C18 H18A 115.0(10)
C17 C18 H18B 111.3(10)
H18A C18 H18B 104.1(14)
C17 C18 H18C 109.7(10)
H18A C18 H18C 110.7(14)
H18B C18 H18C 105.5(15)

loop_
_geom_bond_atom_site_label_1
_geom_bond_atom_site_label_2
_geom_bond_distance
Cl1 Li1 2.258(2)
Li1 N2 2.117(2)
Li1 N1 2.121(2)
Li1 O3 2.234(2)
O1 C2 1.3712(14)
O1 C5 1.3725(14)
O2 C10 1.3723(14)
O2 C7 1.3734(14)
O3 C13 1.4250(16)
O3 C14 1.4325(16)
N1 C1 1.2713(17)
N1 C15 1.4661(17)
N2 C11 1.2768(16)
N2 C12 1.4673(17)
C1 C2 1.4403(18)
C1 H1 0.993(15)
C2 C3 1.3528(18)
C3 C4 1.415(2)
C3 H3 0.932(16)
C4 C5 1.3515(19)
C4 H4 0.909(19)
C5 C6 1.5075(17)
C6 C7 1.5045(17)
C6 C16 1.5352(18)
C6 C17 1.5636(17)
C7 C8 1.3536(18)
C8 C9 1.4187(19)
C8 H8 0.965(16)
C9 C10 1.3523(18)
C9 H9 0.930(14)
C10 C11 1.4408(18)
C11 H11 0.956(14)
C12 C13 1.505(2)
C12 H12A 0.938(15)
C12 H12B 0.990(15)
C13 H13A 1.017(14)
C13 H13B 0.917(15)
C14 C15 1.505(2)
C14 H14A 0.945(14)
C14 H14B 0.960(17)
C15 H15A 0.921(15)
C15 H15B 0.974(16)
C16 H16A 1.066(15)
C16 H16B 0.977(16)
C16 H16C 0.975(15)
C17 C18 1.5185(19)
C17 H17A 1.010(16)
C17 H17B 1.072(16)
C18 H18A 1.030(19)
C18 H18B 1.065(18)
C18 H18C 1.01(2)

loop_
_geom_torsion_atom_site_label_1
_geom_torsion_atom_site_label_2
_geom_torsion_atom_site_label_3
_geom_torsion_atom_site_label_4
_geom_torsion
N2 Li1 O3 C13 -9.56(11)
N1 Li1 O3 C13 137.33(9)
Cl1 Li1 O3 C13 -120.29(11)
N2 Li1 O3 C14 -137.72(9)
N1 Li1 O3 C14 9.18(10)
Cl1 Li1 O3 C14 111.56(11)
N2 Li1 N1 C1 -108.03(19)
O3 Li1 N1 C1 -160.73(12)
Cl1 Li1 N1 C1 84.56(15)
N2 Li1 N1 C15 75.4(2)
O3 Li1 N1 C15 22.73(10)
Cl1 Li1 N1 C15 -91.98(11)
N1 Li1 N2 C11 97.3(2)
O3 Li1 N2 C11 150.33(12)
Cl1 Li1 N2 C11 -95.95(15)
N1 Li1 N2 C12 -74.4(2)
O3 Li1 N2 C12 -21.43(10)
Cl1 Li1 N2 C12 92.29(13)
C15 N1 C1 C2 -178.33(11)
Li1 N1 C1 C2 5.41(19)
C5 O1 C2 C3 0.15(13)
C5 O1 C2 C1 177.06(10)
N1 C1 C2 C3 168.54(14)
N1 C1 C2 O1 -7.32(16)
O1 C2 C3 C4 -0.05(15)
C1 C2 C3 C4 -176.10(14)
C2 C3 C4 C5 -0.08(16)
C3 C4 C5 O1 0.18(15)
C3 C4 C5 C6 -174.76(13)
C2 O1 C5 C4 -0.21(13)
C2 O1 C5 C6 175.84(10)
C4 C5 C6 C7 -127.52(16)
O1 C5 C6 C7 57.75(13)
C4 C5 C6 C16 -9.1(2)
O1 C5 C6 C16 176.17(10)
C4 C5 C6 C17 111.98(17)
O1 C5 C6 C17 -62.76(13)
C10 O2 C7 C8 -0.52(13)
C10 O2 C7 C6 179.61(10)
C5 C6 C7 C8 119.04(15)
C16 C6 C7 C8 0.16(19)
C17 C6 C7 C8 -123.00(15)
C5 C6 C7 O2 -61.13(13)
C16 C6 C7 O2 179.99(10)
C17 C6 C7 O2 56.83(14)
O2 C7 C8 C9 0.24(14)
C6 C7 C8 C9 -179.92(13)
C7 C8 C9 C10 0.14(14)
C8 C9 C10 O2 -0.47(14)
C8 C9 C10 C11 175.34(13)
C7 O2 C10 C9 0.61(13)
C7 O2 C10 C11 -175.93(10)
C12 N2 C11 C10 177.56(11)
Li1 N2 C11 C10 6.30(19)
C9 C10 C11 N2 -169.78(14)
O2 C10 C11 N2 5.79(17)
C11 N2 C12 C13 -124.29(13)
Li1 N2 C12 C13 48.63(14)
C14 O3 C13 C12 163.19(11)
Li1 O3 C13 C12 37.14(13)
N2 C12 C13 O3 -56.01(13)
C13 O3 C14 C15 -164.89(10)
Li1 O3 C14 C15 -38.01(13)
C1 N1 C15 C14 131.73(12)
Li1 N1 C15 C14 -51.18(13)
O3 C14 C15 N1 59.37(14)
C7 C6 C17 C18 58.99(16)
C5 C6 C17 C18 178.53(12)
C16 C6 C17 C18 -62.15(16)
